data_7216501
loop_
_publ_author_name
'Ramon, Ga\"elle'
'Davies, Kate'
'Nassimbeni, Luigi R.'

_publ_section_title
;
 Structures of benzoic acids with substituted pyridines and quinolines:
 salt versus co-crystal formation
;
_journal_issue 26
_journal_name_full CrystEngComm
_journal_page_first 5802
_journal_paper_doi 10.1039/c3ce41963k
_journal_volume 16
_journal_year 2014
_chemical_formula_moiety 'C8 H7 O3, C6 H9 N2'
_chemical_formula_sum 'C14 H16 N2 O3'
_chemical_formula_weight 260.29
_chemical_melting_point ?
_chemical_name_common none
_chemical_name_systematic
; 
4-methoxybenzoic acid + 2-amino-6-methylpyridine
;
_space_group_IT_number 14
_symmetry_cell_setting monoclinic
_symmetry_space_group_name_Hall '-P 2yn'
_symmetry_space_group_name_H-M 'P 1 21/n 1'
_atom_sites_solution_hydrogens geom
_atom_sites_solution_primary direct
_atom_sites_solution_secondary difmap
_audit_creation_method SHELXL-97
_cell_angle_alpha 90.00
_cell_angle_beta 110.77(3)
_cell_angle_gamma 90.00
_cell_formula_units_Z 4
_cell_length_a 9.4403(19)
_cell_length_b 11.509(2)
_cell_length_c 12.690(3)
_cell_measurement_reflns_used 4578
_cell_measurement_temperature 173(2)
_cell_measurement_theta_max 25.37
_cell_measurement_theta_min 2.93
_cell_volume 1289.1(5)
_computing_cell_refinement 'DENZO-SMN (Otwinowski & Minor, 1997)'
_computing_data_collection 'COLLECT program (Nonius, 2000)'
_computing_data_reduction 'DENZO-SMN (Otwinowski & Minor, 1997)'
_computing_molecular_graphics 'X-Seed (Barbour, 2001)'
_computing_publication_material 'SHELXL-97 (Sheldrick, 2001)'
_computing_structure_refinement 'SHELXL-97 (Sheldrick, 1997)'
_computing_structure_solution 'SHELXS-97 (Sheldrick, 1997)'
_diffrn_ambient_temperature 173(2)
_diffrn_measured_fraction_theta_full 0.996
_diffrn_measured_fraction_theta_max 0.996
_diffrn_measurement_device_type 'Nonius Kappa CCD diffractometer'
_diffrn_measurement_method '1.2\% \f scans and \w scans'
_diffrn_radiation_monochromator graphite
_diffrn_radiation_source 'fine-focus sealed tube'
_diffrn_radiation_type MoK\a
_diffrn_radiation_wavelength 0.71073
_diffrn_reflns_av_R_equivalents 0.0364
_diffrn_reflns_av_sigmaI/netI 0.0692
_diffrn_reflns_limit_h_max 11
_diffrn_reflns_limit_h_min -11
_diffrn_reflns_limit_k_max 13
_diffrn_reflns_limit_k_min -13
_diffrn_reflns_limit_l_max 15
_diffrn_reflns_limit_l_min -15
_diffrn_reflns_number 4578
_diffrn_reflns_theta_full 25.37
_diffrn_reflns_theta_max 25.37
_diffrn_reflns_theta_min 2.93
_diffrn_standards_decay_% 0
_diffrn_standards_interval_count 0
_diffrn_standards_interval_time 0
_diffrn_standards_number 0
_exptl_absorpt_coefficient_mu 0.095
_exptl_absorpt_correction_T_max 0.9868
_exptl_absorpt_correction_T_min 0.9821
_exptl_absorpt_correction_type multi-scan
_exptl_absorpt_process_details DENZO-SMN
_exptl_crystal_colour colourless
_exptl_crystal_density_diffrn 1.341
_exptl_crystal_density_meas ?
_exptl_crystal_density_method 'not measured'
_exptl_crystal_description blocks
_exptl_crystal_F_000 552
_exptl_crystal_size_max 0.19
_exptl_crystal_size_mid 0.16
_exptl_crystal_size_min 0.14
_refine_diff_density_max 0.187
_refine_diff_density_min -0.242
_refine_diff_density_rms 0.051
_refine_ls_extinction_coef 0
_refine_ls_extinction_method none
_refine_ls_goodness_of_fit_ref 0.958
_refine_ls_hydrogen_treatment mixed
_refine_ls_matrix_type full
_refine_ls_number_parameters 186
_refine_ls_number_reflns 2355
_refine_ls_number_restraints 0
_refine_ls_restrained_S_all 0.958
_refine_ls_R_factor_all 0.0863
_refine_ls_R_factor_gt 0.0423
_refine_ls_shift/su_max 0.000
_refine_ls_shift/su_mean 0.000
_refine_ls_structure_factor_coef Fsqd
_refine_ls_weighting_details 'calc w=1/[\s^2^(Fo^2^)+(0.0443P)^2^+0.0000P] where P=(Fo^2^+2Fc^2^)/3'
_refine_ls_weighting_scheme calc
_refine_ls_wR_factor_gt 0.0863
_refine_ls_wR_factor_ref 0.0972
_reflns_number_gt 1445
_reflns_number_total 2355
_reflns_threshold_expression >2sigma(I)
_cod_data_source_file c3ce41963k.txt
_cod_data_source_block data(X)-CCDC963017
_cod_depositor_comments
;
The following automatic conversions were performed:

'_chemical_melting_point' value 'none' was changed to '?' - the value
is undefined or not given.

'_symmetry_cell_setting' value
'Monoclinic' changed to 'monoclinic' according to
/usr/data/users/saulius/crontab/automatic-downloads/rss-feeds/RSC/lib/dictionaries/cif_core.dic
dictionary named 'cif_core.dic' version 2.4.2 from 2011-04-26.

Automatic conversion script
Id: cif_fix_values 2281 2013-09-26 08:29:07Z andrius 

 Adding full bibliography for 7216492--7216505.cif.

The following automatic conversions were performed:

'_exptl_crystal_density_meas' value 'not measured' was changed to '?'
- the value is perceived as not measured.

Automatic conversion script
Id: cif_fix_values 3008 2015-01-20 13:52:24Z robertas 
;
_cod_original_cell_volume 1289.2(4)
_cod_original_sg_symbol_H-M P21/n
_cod_database_code 7216501

loop_
_symmetry_equiv_pos_as_xyz
'x, y, z'
'-x+1/2, y+1/2, -z+1/2'
'-x, -y, -z'
'x-1/2, -y-1/2, z-1/2'

loop_
_atom_site_label
_atom_site_type_symbol
_atom_site_fract_x
_atom_site_fract_y
_atom_site_fract_z
_atom_site_U_iso_or_equiv
_atom_site_adp_type
_atom_site_occupancy
_atom_site_symmetry_multiplicity
_atom_site_calc_flag
_atom_site_refinement_flags
O3A O 0.06964(14) 0.14097(11) 0.81390(10) 0.0274(3) Uani 1 1 d .
O1A O 0.74031(15) 0.27837(11) 0.85823(11) 0.0261(3) Uani 1 1 d .
O2A O 0.78419(15) 0.19748(11) 1.02678(11) 0.0301(4) Uani 1 1 d .
N1B N 1.02563(18) 0.36409(12) 0.94414(13) 0.0203(4) Uani 1 1 d .
N2B N 1.0832(2) 0.26625(14) 1.11324(15) 0.0268(4) Uani 1 1 d .
C6 C 0.2686(2) 0.23790(15) 0.78147(15) 0.0226(5) Uani 1 1 d .
H6 H 0.1962 0.2705 0.7155 0.027 Uiso 1 1 calc R
C7 C 0.5295(2) 0.21589(15) 0.90570(15) 0.0196(4) Uani 1 1 d .
C8 C 0.2216(2) 0.16493(15) 0.85025(15) 0.0211(4) Uani 1 1 d .
C9 C 0.3268(2) 0.12006(15) 0.94805(15) 0.0234(5) Uani 1 1 d .
H9 H 0.2951 0.0717 0.9962 0.028 Uiso 1 1 calc R
C10 C 1.1256(2) 0.34007(15) 1.04877(15) 0.0214(5) Uani 1 1 d .
C11 C 1.2685(2) 0.39394(16) 1.08314(17) 0.0262(5) Uani 1 1 d .
H11 H 1.3428 0.3764 1.1545 0.031 Uiso 1 1 calc R
C12 C 1.1933(2) 0.49497(16) 0.90555(17) 0.0282(5) Uani 1 1 d .
H12 H 1.2156 0.5493 0.8573 0.034 Uiso 1 1 calc R
C13 C 0.4790(2) 0.14649(15) 0.97485(15) 0.0231(5) Uani 1 1 d .
H13 H 0.5508 0.1163 1.0424 0.028 Uiso 1 1 calc R
C14 C 1.0579(2) 0.43866(16) 0.87155(15) 0.0237(5) Uani 1 1 d .
C15 C 0.6961(2) 0.23178(15) 0.93259(16) 0.0231(5) Uani 1 1 d .
C16 C 1.2995(2) 0.47162(17) 1.01309(17) 0.0307(5) Uani 1 1 d .
H16 H 1.3945 0.5105 1.0374 0.037 Uiso 1 1 calc R
C17 C 0.4207(2) 0.26283(15) 0.80945(16) 0.0220(5) Uani 1 1 d .
H17 H 0.4519 0.3129 0.7623 0.026 Uiso 1 1 calc R
C18 C 0.9384(2) 0.44927(17) 0.75726(16) 0.0320(5) Uani 1 1 d .
H18A H 0.9637 0.5135 0.7164 0.048 Uiso 1 1 calc R
H18B H 0.8404 0.4645 0.7649 0.048 Uiso 1 1 calc R
H18C H 0.9327 0.3767 0.7155 0.048 Uiso 1 1 calc R
C19 C 0.0202(2) 0.06185(17) 0.88146(17) 0.0311(5) Uani 1 1 d .
H19A H 0.0726 -0.0126 0.8868 0.047 Uiso 1 1 calc R
H19B H -0.0893 0.0498 0.8465 0.047 Uiso 1 1 calc R
H19C H 0.0437 0.0944 0.9571 0.047 Uiso 1 1 calc R
H1 H 0.975(3) 0.2415(17) 1.0818(18) 0.043(6) Uiso 1 1 d .
H2 H 0.921(2) 0.3255(15) 0.9158(16) 0.035(6) Uiso 1 1 d .
H3 H 1.143(3) 0.2546(17) 1.1878(19) 0.048(7) Uiso 1 1 d .

loop_
_atom_site_aniso_label
_atom_site_aniso_U_11
_atom_site_aniso_U_22
_atom_site_aniso_U_33
_atom_site_aniso_U_23
_atom_site_aniso_U_13
_atom_site_aniso_U_12
O3A 0.0206(8) 0.0336(8) 0.0264(8) 0.0025(6) 0.0065(6) -0.0036(6)
O1A 0.0239(8) 0.0323(8) 0.0223(8) -0.0003(6) 0.0086(6) -0.0035(6)
O2A 0.0235(8) 0.0378(8) 0.0256(8) 0.0048(6) 0.0046(7) -0.0019(6)
N1B 0.0196(10) 0.0208(9) 0.0209(9) -0.0001(7) 0.0076(8) 0.0003(7)
N2B 0.0230(11) 0.0342(10) 0.0189(10) 0.0032(8) 0.0024(9) -0.0026(8)
C6 0.0231(12) 0.0249(11) 0.0188(10) 0.0009(8) 0.0063(9) 0.0037(8)
C7 0.0204(11) 0.0205(10) 0.0186(10) -0.0026(8) 0.0077(9) -0.0003(8)
C8 0.0186(12) 0.0229(10) 0.0220(11) -0.0057(8) 0.0074(9) -0.0006(8)
C9 0.0241(12) 0.0263(11) 0.0205(11) 0.0018(9) 0.0089(9) -0.0028(9)
C10 0.0215(12) 0.0218(10) 0.0206(11) -0.0018(8) 0.0070(9) 0.0021(8)
C11 0.0200(12) 0.0310(11) 0.0257(11) -0.0059(9) 0.0058(9) -0.0008(9)
C12 0.0318(13) 0.0244(11) 0.0340(13) -0.0011(9) 0.0187(11) -0.0032(9)
C13 0.0249(12) 0.0247(11) 0.0172(10) -0.0017(8) 0.0043(9) -0.0003(9)
C14 0.0286(12) 0.0224(10) 0.0232(11) -0.0004(9) 0.0128(10) 0.0045(9)
C15 0.0270(12) 0.0204(10) 0.0207(11) -0.0039(9) 0.0070(10) -0.0005(8)
C16 0.0251(12) 0.0319(12) 0.0374(13) -0.0097(10) 0.0141(11) -0.0051(9)
C17 0.0259(12) 0.0204(10) 0.0222(11) -0.0003(8) 0.0114(9) 0.0010(8)
C18 0.0388(14) 0.0327(12) 0.0266(12) 0.0043(10) 0.0142(11) 0.0025(10)
C19 0.0255(12) 0.0349(12) 0.0324(12) 0.0047(10) 0.0098(10) -0.0059(9)

loop_
_atom_type_symbol
_atom_type_description
_atom_type_scat_dispersion_real
_atom_type_scat_dispersion_imag
_atom_type_scat_source
C C 0.0033 0.0016 'International Tables Vol C Tables 4.2.6.8 and 6.1.1.4'
H H 0.0000 0.0000 'International Tables Vol C Tables 4.2.6.8 and 6.1.1.4'
N N 0.0061 0.0033 'International Tables Vol C Tables 4.2.6.8 and 6.1.1.4'
O O 0.0106 0.0060 'International Tables Vol C Tables 4.2.6.8 and 6.1.1.4'

loop_
_geom_angle_atom_site_label_1
_geom_angle_atom_site_label_2
_geom_angle_atom_site_label_3
_geom_angle
C8 O3A C19 116.69(15)
C10 N1B C14 122.84(17)
C10 N1B H2 120.2(10)
C14 N1B H2 116.9(10)
C10 N2B H1 115.1(12)
C10 N2B H3 121.0(14)
H1 N2B H3 122.1(18)
C17 C6 C8 119.80(18)
C17 C6 H6 120.1
C8 C6 H6 120.1
C13 C7 C17 117.68(17)
C13 C7 C15 119.57(17)
C17 C7 C15 122.65(16)
O3A C8 C9 123.98(16)
O3A C8 C6 116.00(17)
C9 C8 C6 120.02(18)
C8 C9 C13 119.26(17)
C8 C9 H9 120.4
C13 C9 H9 120.4
N2B C10 N1B 118.28(18)
N2B C10 C11 123.59(19)
N1B C10 C11 118.13(18)
C16 C11 C10 119.4(2)
C16 C11 H11 120.3
C10 C11 H11 120.3
C14 C12 C16 118.99(19)
C14 C12 H12 120.5
C16 C12 H12 120.5
C9 C13 C7 121.87(18)
C9 C13 H13 119.1
C7 C13 H13 119.1
C12 C14 N1B 119.56(18)
C12 C14 C18 124.80(18)
N1B C14 C18 115.62(17)
O2A C15 O1A 123.82(19)
O2A C15 C7 117.84(17)
O1A C15 C7 118.34(17)
C11 C16 C12 120.98(19)
C11 C16 H16 119.5
C12 C16 H16 119.5
C6 C17 C7 121.31(17)
C6 C17 H17 119.3
C7 C17 H17 119.3
C14 C18 H18A 109.5
C14 C18 H18B 109.5
H18A C18 H18B 109.5
C14 C18 H18C 109.5
H18A C18 H18C 109.5
H18B C18 H18C 109.5
O3A C19 H19A 109.5
O3A C19 H19B 109.5
H19A C19 H19B 109.5
O3A C19 H19C 109.5
H19A C19 H19C 109.5
H19B C19 H19C 109.5

loop_
_geom_bond_atom_site_label_1
_geom_bond_atom_site_label_2
_geom_bond_distance
O3A C8 1.370(2)
O3A C19 1.437(2)
O1A C15 1.277(2)
O2A C15 1.253(2)
N1B C10 1.357(2)
N1B C14 1.370(2)
N1B H2 1.03(2)
N2B C10 1.335(2)
N2B H1 1.00(2)
N2B H3 0.92(2)
C6 C17 1.382(3)
C6 C8 1.392(2)
C6 H6 0.9500
C7 C13 1.390(2)
C7 C17 1.396(3)
C7 C15 1.498(3)
C8 C9 1.385(3)
C9 C13 1.388(3)
C9 H9 0.9500
C10 C11 1.407(3)
C11 C16 1.364(3)
C11 H11 0.9500
C12 C14 1.359(3)
C12 C16 1.404(3)
C12 H12 0.9500
C13 H13 0.9500
C14 C18 1.494(3)
C16 H16 0.9500
C17 H17 0.9500
C18 H18A 0.9800
C18 H18B 0.9800
C18 H18C 0.9800
C19 H19A 0.9800
C19 H19B 0.9800
C19 H19C 0.9800

loop_
_geom_torsion_atom_site_label_1
_geom_torsion_atom_site_label_2
_geom_torsion_atom_site_label_3
_geom_torsion_atom_site_label_4
_geom_torsion
C19 O3A C8 C9 -1.7(2)
C19 O3A C8 C6 177.44(16)
C17 C6 C8 O3A -177.40(15)
C17 C6 C8 C9 1.8(3)
O3A C8 C9 C13 177.56(15)
C6 C8 C9 C13 -1.5(3)
C14 N1B C10 N2B 179.91(16)
C14 N1B C10 C11 -0.4(2)
N2B C10 C11 C16 -177.48(17)
N1B C10 C11 C16 2.8(3)
C8 C9 C13 C7 -0.7(3)
C17 C7 C13 C9 2.6(3)
C15 C7 C13 C9 -173.85(16)
C16 C12 C14 N1B 2.6(3)
C16 C12 C14 C18 -176.02(18)
C10 N1B C14 C12 -2.3(3)
C10 N1B C14 C18 176.37(16)
C13 C7 C15 O2A -11.5(2)
C17 C7 C15 O2A 172.26(16)
C13 C7 C15 O1A 167.88(16)
C17 C7 C15 O1A -8.3(3)
C10 C11 C16 C12 -2.6(3)
C14 C12 C16 C11 -0.1(3)
C8 C6 C17 C7 0.2(3)
C13 C7 C17 C6 -2.3(3)
C15 C7 C17 C6 173.97(16)
